data_7240842
loop_
_publ_author_name
'Lemport, Pavel S.'
'Matveev, Petr I.'
'Yatsenko, Alexander V.'
'Evsiunina, Mariia V.'
'Petrov, Valentine S.'
'Tarasevich, Boris N.'
'Roznyatovsky, Vitaly A.'
'Dorovatovskii, Pavel V.'
'Khrustalev, Victor N.'
'Zhokhov, Sergey S.'
'Solov'ev, Vitaly P.'
'Aslanov, Leonid A.'
'Petrov, Vladimir G.'
'Kalmykov, Stepan N.'
'Nenajdenko, Valentine G.'
'Ustyniuk, Yuri A.'

_publ_section_title
;
 The impact of alicyclic substituents on the extraction ability of new
 family of 1,10-phenanthroline-2,9-diamides
;
_journal_issue 44
_journal_name_full 'RSC Advances'
_journal_page_first 26022
_journal_page_last 26033
_journal_paper_doi 10.1039/D0RA05182A
_journal_volume 10
_journal_year 2020
_chemical_formula_moiety 'C22 H20 Cl2 N4 O2'
_chemical_formula_sum 'C22 H20 Cl2 N4 O2'
_chemical_formula_weight 443.32
_chemical_name_systematic
;
1,10-phenantroline-4,7-dichloro-2,9-diylbis(pirrolidin-1-yl-methanone)
;
_space_group_crystal_system triclinic
_space_group_IT_number 2
_space_group_name_Hall '-P 1'
_space_group_name_H-M_alt 'P -1'
_atom_sites_solution_hydrogens geom
_atom_sites_solution_primary direct
_atom_sites_solution_secondary difmap
_audit_creation_method SHELXL-2018/3
_audit_update_record
;
2020-03-06 deposited with the CCDC.	2020-07-06 downloaded from the CCDC.
;
_cell_angle_alpha 79.974(3)
_cell_angle_beta 76.276(3)
_cell_angle_gamma 83.821(3)
_cell_formula_units_Z 2
_cell_length_a 7.7488(3)
_cell_length_b 10.1002(4)
_cell_length_c 13.5780(5)
_cell_measurement_reflns_used 5958
_cell_measurement_temperature 293(2)
_cell_measurement_theta_max 69.24
_cell_measurement_theta_min 4.46
_cell_volume 1014.12(7)
_computing_cell_refinement 'STOE X-AREA (Stoe & Cie, 2012)'
_computing_data_collection 'STOE X-AREA (Stoe & Cie, 2012)'
_computing_data_reduction 'STOE X-AREA (Stoe & Cie, 2012)'
_computing_publication_material 'PLATON (Spek, 2009)'
_computing_structure_refinement 'SHELXL-2018/3 (Sheldrick, 2015)'
_computing_structure_solution 'SHELXT (Sheldrick, 2015)'
_diffrn_ambient_temperature 293(2)
_diffrn_detector Pilatus100K
_diffrn_detector_area_resol_mean 5.81
_diffrn_detector_type STOE
_diffrn_measured_fraction_theta_full 0.972
_diffrn_measured_fraction_theta_max 0.971
_diffrn_measurement_details '1146 frames, detector distance 42 mm'
_diffrn_measurement_device_type 'Stoe STADI VARI'
_diffrn_measurement_method 'rotation method'
_diffrn_radiation_collimation 'focusing mirrors'
_diffrn_radiation_monochromator none
_diffrn_radiation_polarisn_norm 0
_diffrn_radiation_source 'microfocus sealed tube'
_diffrn_radiation_type CuK\a
_diffrn_radiation_wavelength 1.54186
_diffrn_reflns_av_R_equivalents 0.0232
_diffrn_reflns_av_unetI/netI 0.0337
_diffrn_reflns_Laue_measured_fraction_full 0.972
_diffrn_reflns_Laue_measured_fraction_max 0.971
_diffrn_reflns_limit_h_max 9
_diffrn_reflns_limit_h_min -4
_diffrn_reflns_limit_k_max 12
_diffrn_reflns_limit_k_min -9
_diffrn_reflns_limit_l_max 16
_diffrn_reflns_limit_l_min -16
_diffrn_reflns_number 8085
_diffrn_reflns_point_group_measured_fraction_full 0.972
_diffrn_reflns_point_group_measured_fraction_max 0.971
_diffrn_reflns_theta_full 67.686
_diffrn_reflns_theta_max 67.977
_diffrn_reflns_theta_min 4.456
_diffrn_source 'Cu GeniX 3D'
_diffrn_source_current 0.600
_diffrn_source_power 0.030
_diffrn_source_voltage 50
_exptl_absorpt_coefficient_mu 3.110
_exptl_absorpt_correction_T_max 0.953
_exptl_absorpt_correction_T_min 0.672
_exptl_absorpt_correction_type multi-scan
_exptl_absorpt_process_details '(Blessing, 1995)'
_exptl_crystal_colour 'light yellow'
_exptl_crystal_density_diffrn 1.452
_exptl_crystal_density_meas ?
_exptl_crystal_description plate
_exptl_crystal_F_000 460
_exptl_crystal_size_max 0.22
_exptl_crystal_size_mid 0.18
_exptl_crystal_size_min 0.02
_refine_diff_density_max 0.306
_refine_diff_density_min -0.295
_refine_diff_density_rms 0.052
_refine_ls_extinction_method none
_refine_ls_goodness_of_fit_ref 1.025
_refine_ls_hydrogen_treatment constr
_refine_ls_matrix_type full
_refine_ls_number_parameters 281
_refine_ls_number_reflns 3593
_refine_ls_number_restraints 0
_refine_ls_restrained_S_all 1.025
_refine_ls_R_factor_all 0.0603
_refine_ls_R_factor_gt 0.0432
_refine_ls_shift/su_max 0.000
_refine_ls_shift/su_mean 0.000
_refine_ls_structure_factor_coef Fsqd
_refine_ls_weighting_details 'w=1/[\s^2^(Fo^2^)+(0.0783P)^2^] where P=(Fo^2^+2Fc^2^)/3'
_refine_ls_weighting_scheme calc
_refine_ls_wR_factor_gt 0.1222
_refine_ls_wR_factor_ref 0.1295
_reflns_Friedel_coverage 0.000
_reflns_number_gt 2581
_reflns_number_total 3593
_reflns_threshold_expression 'I > 2\s(I)'
_cod_data_source_file d0ra05182a2.cif
_cod_data_source_block 3a
_cod_depositor_comments
;
The following automatic conversions were performed:

data item '_exptl_crystal_density_meas' value 'not measured' was
changed to '?' -- the value is perceived as not measured.

Automatic conversion script
Id: cif_fix_values 7556 2019-12-06 15:28:31Z antanas 

 Adding full bibliography for 7240841--7240844.cif.
;
_cod_database_code 7240842
_shelx_shelxl_version_number 2018/3
_shelx_space_group_comment
;
The symmetry employed for this shelxl refinement is uniquely defined
by the following loop, which should always be used as a source of
symmetry information in preference to the above space-group names.
They are only intended as comments.
;

loop_
_space_group_symop_operation_xyz
'x, y, z'
'-x, -y, -z'

loop_
_atom_site_label
_atom_site_type_symbol
_atom_site_fract_x
_atom_site_fract_y
_atom_site_fract_z
_atom_site_U_iso_or_equiv
_atom_site_adp_type
_atom_site_occupancy
_atom_site_site_symmetry_order
_atom_site_calc_flag
_atom_site_refinement_flags_posn
_atom_site_refinement_flags_adp
_atom_site_refinement_flags_occupancy
_atom_site_disorder_assembly
_atom_site_disorder_group
Cl1 Cl 0.10254(10) 0.90261(7) 0.59335(6) 0.0699(2) Uani 1 1 d . . . . .
Cl2 Cl 0.30763(9) 0.21091(7) 0.44355(5) 0.0605(2) Uani 1 1 d . . . . .
N1 N 0.4006(2) 0.57067(19) 0.76796(14) 0.0413(4) Uani 1 1 d . . . . .
N2 N 0.5645(3) 0.6753(2) 0.91141(15) 0.0496(5) Uani 1 1 d . . . . .
N10 N 0.4822(2) 0.32323(19) 0.71116(15) 0.0432(4) Uani 1 1 d . . . . .
N11 N 0.7470(3) 0.1310(2) 0.78510(17) 0.0545(5) Uani 1 1 d . . . . .
O1 O 0.2842(3) 0.7632(3) 0.95546(16) 0.0821(7) Uani 1 1 d . . . . .
O2 O 0.5727(3) -0.0203(2) 0.7639(2) 0.0872(7) Uani 1 1 d . . . . .
C2 C 0.3620(3) 0.6913(2) 0.79555(18) 0.0434(5) Uani 1 1 d . . . . .
C3 C 0.2687(3) 0.7969(3) 0.74367(19) 0.0477(6) Uani 1 1 d . . . . .
H3 H 0.245120 0.880686 0.765410 0.057 Uiso 1 1 calc R U . . .
C4 C 0.2140(3) 0.7732(2) 0.66090(19) 0.0463(6) Uani 1 1 d . . . . .
C4A C 0.2465(3) 0.6453(2) 0.62865(18) 0.0419(5) Uani 1 1 d . . . . .
C5 C 0.1913(3) 0.6120(3) 0.54406(19) 0.0483(6) Uani 1 1 d . . . . .
H5 H 0.126239 0.676732 0.507286 0.058 Uiso 1 1 calc R U . . .
C6 C 0.2308(3) 0.4888(3) 0.51577(18) 0.0467(6) Uani 1 1 d . . . . .
H6 H 0.193890 0.470333 0.459536 0.056 Uiso 1 1 calc R U . . .
C6A C 0.3288(3) 0.3864(2) 0.57104(17) 0.0413(5) Uani 1 1 d . . . . .
C7 C 0.3725(3) 0.2557(3) 0.54634(19) 0.0459(6) Uani 1 1 d . . . . .
C8 C 0.4656(3) 0.1617(3) 0.60311(19) 0.0484(6) Uani 1 1 d . . . . .
H8 H 0.491968 0.074319 0.588264 0.058 Uiso 1 1 calc R U . . .
C9 C 0.5194(3) 0.2016(2) 0.68407(19) 0.0453(5) Uani 1 1 d . . . . .
C10A C 0.3866(3) 0.4141(2) 0.65544(17) 0.0393(5) Uani 1 1 d . . . . .
C10B C 0.3440(3) 0.5471(2) 0.68608(16) 0.0387(5) Uani 1 1 d . . . . .
C1 C 0.4036(3) 0.7132(3) 0.89398(19) 0.0492(6) Uani 1 1 d . . . . .
C10 C 0.6169(4) 0.0955(3) 0.7482(2) 0.0538(6) Uani 1 1 d . . . . .
C11 C 0.7239(3) 0.6334(3) 0.8376(2) 0.0614(7) Uani 1 1 d . . . . .
H11A H 0.763557 0.707763 0.784029 0.074 Uiso 1 1 calc R U . . .
H11B H 0.701529 0.559368 0.806452 0.074 Uiso 1 1 calc R U . . .
C12 C 0.8571(5) 0.5904(5) 0.9021(3) 0.0937(12) Uani 1 1 d . . . . .
H12A H 0.861044 0.493485 0.922795 0.112 Uiso 1 1 calc R U . . .
H12B H 0.974583 0.614851 0.863522 0.112 Uiso 1 1 calc R U . . .
C13 C 0.8041(5) 0.6577(4) 0.9915(3) 0.0901(11) Uani 1 1 d . . . . .
H13A H 0.867519 0.738604 0.980684 0.108 Uiso 1 1 calc R U . . .
H13B H 0.831298 0.598684 1.051170 0.108 Uiso 1 1 calc R U . . .
C14 C 0.6068(4) 0.6932(3) 1.0080(2) 0.0678(8) Uani 1 1 d . . . . .
H14A H 0.541823 0.633615 1.065482 0.081 Uiso 1 1 calc R U . . .
H14B H 0.578185 0.785589 1.020448 0.081 Uiso 1 1 calc R U . . .
C17 C 0.8400(4) 0.0302(3) 0.8502(3) 0.0704(8) Uani 1 1 d . . . . .
H17A H 0.884052 -0.048280 0.816942 0.085 Uiso 1 1 calc R U . . .
H17B H 0.761333 0.001743 0.915884 0.085 Uiso 1 1 calc R U . . .
C18 C 0.9914(5) 0.1015(4) 0.8636(4) 0.0916(12) Uani 1 1 d . . . . .
H181 H 1.103861 0.062375 0.828006 0.110 Uiso 0.29(2) 1 calc R U P A 1
H182 H 0.992230 0.091950 0.935774 0.110 Uiso 0.29(2) 1 calc R U P A 1
H183 H 0.963376 0.131743 0.929894 0.110 Uiso 0.71(2) 1 calc R U P A 2
H184 H 1.099351 0.042283 0.858226 0.110 Uiso 0.71(2) 1 calc R U P A 2
C191 C 0.966(3) 0.259(2) 0.8171(15) 0.061(4) Uani 0.29(2) 1 d . . P A 1
H191 H 0.926613 0.313677 0.871176 0.073 Uiso 0.29(2) 1 calc R U P A 1
H192 H 1.075423 0.290853 0.772319 0.073 Uiso 0.29(2) 1 calc R U P A 1
C192 C 1.0121(10) 0.2111(12) 0.7844(8) 0.075(2) Uani 0.71(2) 1 d . . P A 2
H193 H 1.093272 0.184720 0.723668 0.090 Uiso 0.71(2) 1 calc R U P A 2
H194 H 1.061627 0.283551 0.804835 0.090 Uiso 0.71(2) 1 calc R U P A 2
C20 C 0.8315(4) 0.2587(3) 0.7610(3) 0.0675(8) Uani 1 1 d . . . . .
H201 H 0.884361 0.275805 0.688116 0.081 Uiso 0.29(2) 1 calc R U P A 1
H202 H 0.741578 0.331131 0.776959 0.081 Uiso 0.29(2) 1 calc R U P A 1
H203 H 0.767898 0.323001 0.804605 0.081 Uiso 0.71(2) 1 calc R U P A 2
H204 H 0.841740 0.298174 0.689617 0.081 Uiso 0.71(2) 1 calc R U P A 2

loop_
_atom_site_aniso_label
_atom_site_aniso_U_11
_atom_site_aniso_U_22
_atom_site_aniso_U_33
_atom_site_aniso_U_23
_atom_site_aniso_U_13
_atom_site_aniso_U_12
Cl1 0.0859(5) 0.0543(4) 0.0809(5) -0.0112(3) -0.0481(4) 0.0128(3)
Cl2 0.0742(4) 0.0670(4) 0.0528(4) -0.0234(3) -0.0254(3) -0.0118(3)
N1 0.0443(10) 0.0468(11) 0.0370(11) -0.0118(8) -0.0137(8) -0.0030(8)
N2 0.0585(11) 0.0572(13) 0.0399(12) -0.0137(9) -0.0207(9) -0.0030(10)
N10 0.0471(10) 0.0439(11) 0.0414(11) -0.0074(8) -0.0146(8) -0.0035(8)
N11 0.0641(12) 0.0455(12) 0.0607(14) -0.0105(10) -0.0286(10) 0.0035(10)
O1 0.0692(12) 0.1248(19) 0.0585(13) -0.0478(13) -0.0106(10) 0.0124(12)
O2 0.1088(17) 0.0485(12) 0.119(2) 0.0064(11) -0.0620(15) -0.0191(11)
C2 0.0413(11) 0.0512(14) 0.0397(13) -0.0124(10) -0.0094(9) -0.0022(10)
C3 0.0487(12) 0.0463(14) 0.0521(15) -0.0149(11) -0.0163(11) 0.0024(11)
C4 0.0451(12) 0.0462(14) 0.0495(14) -0.0046(11) -0.0184(10) 0.0012(10)
C4A 0.0391(11) 0.0471(13) 0.0411(13) -0.0054(10) -0.0126(9) -0.0039(10)
C5 0.0475(12) 0.0574(15) 0.0448(14) -0.0065(11) -0.0218(10) -0.0011(11)
C6 0.0469(12) 0.0589(15) 0.0402(13) -0.0101(11) -0.0181(10) -0.0072(11)
C6A 0.0404(11) 0.0495(13) 0.0369(13) -0.0097(10) -0.0098(9) -0.0084(10)
C7 0.0454(12) 0.0532(14) 0.0443(14) -0.0141(11) -0.0110(10) -0.0136(11)
C8 0.0527(13) 0.0452(13) 0.0519(15) -0.0154(11) -0.0130(11) -0.0082(11)
C9 0.0478(12) 0.0434(13) 0.0478(14) -0.0090(10) -0.0141(10) -0.0054(11)
C10A 0.0384(10) 0.0463(13) 0.0354(12) -0.0074(10) -0.0103(9) -0.0058(10)
C10B 0.0385(10) 0.0455(13) 0.0334(12) -0.0068(9) -0.0094(9) -0.0045(10)
C1 0.0552(14) 0.0548(15) 0.0403(14) -0.0144(11) -0.0108(11) -0.0035(12)
C10 0.0674(16) 0.0415(14) 0.0578(17) -0.0091(12) -0.0241(13) -0.0015(12)
C11 0.0574(15) 0.0747(19) 0.0597(17) -0.0206(14) -0.0246(13) 0.0047(14)
C12 0.071(2) 0.125(3) 0.099(3) -0.030(2) -0.0441(19) 0.009(2)
C13 0.095(2) 0.111(3) 0.082(2) -0.009(2) -0.059(2) -0.008(2)
C14 0.090(2) 0.078(2) 0.0460(16) -0.0160(14) -0.0318(14) -0.0076(16)
C17 0.0837(19) 0.0589(18) 0.074(2) -0.0131(15) -0.0373(16) 0.0193(15)
C18 0.092(2) 0.085(2) 0.121(3) -0.048(2) -0.063(2) 0.033(2)
C191 0.053(7) 0.095(12) 0.040(8) -0.023(6) -0.010(6) -0.005(7)
C192 0.057(3) 0.111(6) 0.062(5) -0.017(4) -0.012(3) -0.021(3)
C20 0.0687(17) 0.0589(17) 0.086(2) -0.0163(15) -0.0358(15) -0.0036(14)

loop_
_atom_type_symbol
_atom_type_description
_atom_type_scat_dispersion_real
_atom_type_scat_dispersion_imag
_atom_type_scat_source
C C 0.0181 0.0091 'International Tables Vol C Tables 4.2.6.8 and 6.1.1.4'
H H 0.0000 0.0000 'International Tables Vol C Tables 4.2.6.8 and 6.1.1.4'
N N 0.0311 0.0180 'International Tables Vol C Tables 4.2.6.8 and 6.1.1.4'
O O 0.0492 0.0322 'International Tables Vol C Tables 4.2.6.8 and 6.1.1.4'
Cl Cl 0.3639 0.7018 'International Tables Vol C Tables 4.2.6.8 and 6.1.1.4'

loop_
_geom_angle_atom_site_label_1
_geom_angle_atom_site_label_2
_geom_angle_atom_site_label_3
_geom_angle
_geom_angle_site_symmetry_1
_geom_angle_site_symmetry_3
_geom_angle_publ_flag
C2 N1 C10B 117.96(19) . . ?
C1 N2 C11 127.2(2) . . ?
C1 N2 C14 120.4(2) . . ?
C11 N2 C14 111.7(2) . . ?
C9 N10 C10A 117.1(2) . . ?
C10 N11 C20 128.7(2) . . ?
C10 N11 C17 120.1(2) . . ?
C20 N11 C17 110.8(2) . . ?
N1 C2 C3 123.7(2) . . ?
N1 C2 C1 118.3(2) . . ?
C3 C2 C1 117.7(2) . . ?
C4 C3 C2 118.1(2) . . ?
C4 C3 H3 120.9 . . ?
C2 C3 H3 120.9 . . ?
C3 C4 C4A 121.2(2) . . ?
C3 C4 Cl1 119.30(19) . . ?
C4A C4 Cl1 119.48(18) . . ?
C4 C4A C10B 115.6(2) . . ?
C4 C4A C5 124.6(2) . . ?
C10B C4A C5 119.8(2) . . ?
C6 C5 C4A 121.5(2) . . ?
C6 C5 H5 119.2 . . ?
C4A C5 H5 119.2 . . ?
C5 C6 C6A 120.9(2) . . ?
C5 C6 H6 119.6 . . ?
C6A C6 H6 119.6 . . ?
C7 C6A C10A 116.4(2) . . ?
C7 C6A C6 123.7(2) . . ?
C10A C6A C6 119.9(2) . . ?
C8 C7 C6A 120.8(2) . . ?
C8 C7 Cl2 119.02(19) . . ?
C6A C7 Cl2 120.19(19) . . ?
C7 C8 C9 117.7(2) . . ?
C7 C8 H8 121.1 . . ?
C9 C8 H8 121.1 . . ?
N10 C9 C8 124.3(2) . . ?
N10 C9 C10 118.5(2) . . ?
C8 C9 C10 117.2(2) . . ?
N10 C10A C6A 123.6(2) . . ?
N10 C10A C10B 117.06(19) . . ?
C6A C10A C10B 119.3(2) . . ?
N1 C10B C4A 123.4(2) . . ?
N1 C10B C10A 118.02(19) . . ?
C4A C10B C10A 118.6(2) . . ?
O1 C1 N2 123.1(2) . . ?
O1 C1 C2 117.4(2) . . ?
N2 C1 C2 119.5(2) . . ?
O2 C10 N11 122.5(2) . . ?
O2 C10 C9 118.2(2) . . ?
N11 C10 C9 119.3(2) . . ?
N2 C11 C12 103.2(2) . . ?
N2 C11 H11A 111.1 . . ?
C12 C11 H11A 111.1 . . ?
N2 C11 H11B 111.1 . . ?
C12 C11 H11B 111.1 . . ?
H11A C11 H11B 109.1 . . ?
C13 C12 C11 107.9(3) . . ?
C13 C12 H12A 110.1 . . ?
C11 C12 H12A 110.1 . . ?
C13 C12 H12B 110.1 . . ?
C11 C12 H12B 110.1 . . ?
H12A C12 H12B 108.4 . . ?
C12 C13 C14 107.5(2) . . ?
C12 C13 H13A 110.2 . . ?
C14 C13 H13A 110.2 . . ?
C12 C13 H13B 110.2 . . ?
C14 C13 H13B 110.2 . . ?
H13A C13 H13B 108.5 . . ?
N2 C14 C13 103.9(3) . . ?
N2 C14 H14A 111.0 . . ?
C13 C14 H14A 111.0 . . ?
N2 C14 H14B 111.0 . . ?
C13 C14 H14B 111.0 . . ?
H14A C14 H14B 109.0 . . ?
N11 C17 C18 104.6(3) . . ?
N11 C17 H17A 110.8 . . ?
C18 C17 H17A 110.8 . . ?
N11 C17 H17B 110.8 . . ?
C18 C17 H17B 110.8 . . ?
H17A C17 H17B 108.9 . . ?
C192 C18 C17 105.2(4) . . ?
C17 C18 C191 108.5(6) . . ?
C17 C18 H181 110.0 . . ?
C191 C18 H181 110.0 . . ?
C17 C18 H182 110.0 . . ?
C191 C18 H182 110.0 . . ?
H181 C18 H182 108.4 . . ?
C192 C18 H183 110.7 . . ?
C17 C18 H183 110.7 . . ?
C192 C18 H184 110.7 . . ?
C17 C18 H184 110.7 . . ?
H183 C18 H184 108.8 . . ?
C20 C191 C18 102.3(11) . . ?
C20 C191 H191 111.3 . . ?
C18 C191 H191 111.3 . . ?
C20 C191 H192 111.3 . . ?
C18 C191 H192 111.3 . . ?
H191 C191 H192 109.2 . . ?
C18 C192 C20 108.8(5) . . ?
C18 C192 H193 109.9 . . ?
C20 C192 H193 109.9 . . ?
C18 C192 H194 109.9 . . ?
C20 C192 H194 109.9 . . ?
H193 C192 H194 108.3 . . ?
C191 C20 N11 112.1(8) . . ?
N11 C20 C192 100.2(4) . . ?
C191 C20 H201 109.2 . . ?
N11 C20 H201 109.2 . . ?
C191 C20 H202 109.2 . . ?
N11 C20 H202 109.2 . . ?
H201 C20 H202 107.9 . . ?
N11 C20 H203 111.7 . . ?
C192 C20 H203 111.7 . . ?
N11 C20 H204 111.7 . . ?
C192 C20 H204 111.7 . . ?
H203 C20 H204 109.5 . . ?

loop_
_geom_bond_atom_site_label_1
_geom_bond_atom_site_label_2
_geom_bond_distance
_geom_bond_site_symmetry_2
_geom_bond_publ_flag
Cl1 C4 1.735(2) . ?
Cl2 C7 1.734(2) . ?
N1 C2 1.319(3) . ?
N1 C10B 1.353(3) . ?
N2 C1 1.328(3) . ?
N2 C11 1.468(3) . ?
N2 C14 1.469(3) . ?
N10 C9 1.326(3) . ?
N10 C10A 1.357(3) . ?
N11 C10 1.332(3) . ?
N11 C20 1.461(4) . ?
N11 C17 1.473(3) . ?
O1 C1 1.220(3) . ?
O2 C10 1.223(3) . ?
C2 C3 1.404(3) . ?
C2 C1 1.504(3) . ?
C3 C4 1.357(3) . ?
C3 H3 0.9300 . ?
C4 C4A 1.414(3) . ?
C4A C10B 1.418(3) . ?
C4A C5 1.419(3) . ?
C5 C6 1.349(4) . ?
C5 H5 0.9300 . ?
C6 C6A 1.429(3) . ?
C6 H6 0.9300 . ?
C6A C7 1.404(3) . ?
C6A C10A 1.405(3) . ?
C7 C8 1.370(4) . ?
C8 C9 1.397(3) . ?
C8 H8 0.9300 . ?
C9 C10 1.513(3) . ?
C10A C10B 1.456(3) . ?
C11 C12 1.490(4) . ?
C11 H11A 0.9700 . ?
C11 H11B 0.9700 . ?
C12 C13 1.448(5) . ?
C12 H12A 0.9700 . ?
C12 H12B 0.9700 . ?
C13 C14 1.505(5) . ?
C13 H13A 0.9700 . ?
C13 H13B 0.9700 . ?
C14 H14A 0.9700 . ?
C14 H14B 0.9700 . ?
C17 C18 1.502(5) . ?
C17 H17A 0.9700 . ?
C17 H17B 0.9700 . ?
C18 C192 1.396(8) . ?
C18 C191 1.61(2) . ?
C18 H181 0.9700 . ?
C18 H182 0.9700 . ?
C18 H183 0.9700 . ?
C18 H184 0.9700 . ?
C191 C20 1.428(14) . ?
C191 H191 0.9700 . ?
C191 H192 0.9700 . ?
C192 C20 1.518(8) . ?
C192 H193 0.9700 . ?
C192 H194 0.9700 . ?
C20 H201 0.9700 . ?
C20 H202 0.9700 . ?
C20 H203 0.9700 . ?
C20 H204 0.9700 . ?
